data_2311221
loop_
_publ_author_name
'Akkurt, Mehmet'
'Mohamed, Shaaban K.'
'Mague, Joel T.'
'Albayati, Mustafa R.'
'Younes, Sabry H. H.'

_publ_section_title
;
 N'-[(E)-(Furan-2-yl)methyl-idene]-2-[4-(2-methyl-prop-yl)phen-yl]propano-hydrazide.
;
_journal_coeditor_code HG5385
_journal_issue 'Pt 3'
_journal_name_full 'Acta crystallographica. Section E, Structure reports online'
_journal_page_first o356
_journal_paper_doi 10.1107/S1600536814003936
_journal_volume 70
_journal_year 2014
_chemical_formula_iupac 'C18 H22 N2 O2'
_chemical_formula_moiety 'C18 H22 N2 O2'
_chemical_formula_sum 'C18 H22 N2 O2'
_chemical_formula_weight 298.38
_chemical_name_systematic <i>N</i>'-[(<i>E</i>)-(Furan-2-yl)methylidene]-2-[4-(2-methylpropyl)phenyl]propanohydrazide
_space_group_IT_number 61
_space_group_name_Hall '-P 2ac 2ab'
_space_group_name_H-M_alt 'P b c a'
_symmetry_cell_setting orthorhombic
_symmetry_space_group_name_Hall '-P 2ac 2ab'
_symmetry_space_group_name_H-M 'P b c a'
_atom_sites_solution_hydrogens mixed
_cell_angle_alpha 90
_cell_angle_beta 90
_cell_angle_gamma 90
_cell_formula_units_Z 8
_cell_length_a 11.714(3)
_cell_length_b 8.430(2)
_cell_length_c 33.872(8)
_cell_measurement_reflns_used 9972
_cell_measurement_temperature 150(2)
_cell_measurement_theta_max 28.1885
_cell_measurement_theta_min 2.4052
_cell_volume 3344.8(14)
_computing_cell_refinement '<i>SAINT</i> (Bruker, 2013)'
_computing_data_collection '<i>APEX2</i> (Bruker, 2013)'
_computing_data_reduction '<i>SAINT</i> (Bruker, 2013)'
_computing_molecular_graphics '<i>ORTEP-3 for Windows</i> (Farrugia, 2012)'
_computing_publication_material '<i>PLATON</i> (Spek, 2009)'
_computing_structure_refinement '<i>SHELXL2013</i> (Sheldrick, 2008)'
_computing_structure_solution '<i>SHELXS2013</i> (Sheldrick, 2008)'
_diffrn_ambient_temperature 150(2)
_diffrn_detector_area_resol_mean 8.3660
_diffrn_measured_fraction_theta_full 1.000
_diffrn_measured_fraction_theta_max 0.990
_diffrn_measurement_device_type 'Bruker SMART APEX CCD'
_diffrn_measurement_method '\f and \w scans'
_diffrn_radiation_monochromator graphite
_diffrn_radiation_type MoK\a
_diffrn_radiation_wavelength 0.71073
_diffrn_reflns_av_R_equivalents 0.1543
_diffrn_reflns_av_sigmaI/netI 0.0636
_diffrn_reflns_limit_h_max 15
_diffrn_reflns_limit_h_min -15
_diffrn_reflns_limit_k_max 11
_diffrn_reflns_limit_k_min -11
_diffrn_reflns_limit_l_max 45
_diffrn_reflns_limit_l_min -45
_diffrn_reflns_number 55300
_diffrn_reflns_reduction_process
;
;
_diffrn_reflns_theta_full 25.24
_diffrn_reflns_theta_max 28.43
_diffrn_reflns_theta_min 2.11
_exptl_absorpt_coefficient_mu 0.078
_exptl_absorpt_correction_T_max 0.99
_exptl_absorpt_correction_T_min 0.52
_exptl_absorpt_correction_type multi-scan
_exptl_absorpt_process_details '(<i>SADABS</i>; Bruker, 2013)'
_exptl_crystal_colour 'clear orange'
_exptl_crystal_density_diffrn 1.185
_exptl_crystal_density_method 'Not Measured'
_exptl_crystal_description slab
_exptl_crystal_F_000 1280
_exptl_crystal_size_max 0.190
_exptl_crystal_size_mid 0.170
_exptl_crystal_size_min 0.080
_refine_diff_density_max 0.367
_refine_diff_density_min -0.385
_refine_ls_extinction_method none
_refine_ls_goodness_of_fit_ref 1.012
_refine_ls_hydrogen_treatment mixed
_refine_ls_matrix_type full
_refine_ls_number_parameters 203
_refine_ls_number_reflns 4178
_refine_ls_number_restraints 0
_refine_ls_restrained_S_all 1.012
_refine_ls_R_factor_all 0.1219
_refine_ls_R_factor_gt 0.0769
_refine_ls_shift/su_max 0.000
_refine_ls_shift/su_mean 0.000
_refine_ls_structure_factor_coef Fsqd
_refine_ls_weighting_details 'w=1/[\s^2^(Fo^2^)+(0.1555P)^2^+0.1359P] where P=(Fo^2^+2Fc^2^)/3'
_refine_ls_weighting_scheme calc
_refine_ls_wR_factor_gt 0.2012
_refine_ls_wR_factor_ref 0.2476
_reflns_number_gt 2562
_reflns_number_total 4178
_reflns_threshold_expression I>2\s(I)
_cod_data_source_file hg5385sup1.cif
_cod_data_source_block I
_cod_database_code 2311221

loop_
_symmetry_equiv_pos_site_id
_symmetry_equiv_pos_as_xyz
1 x,y,z
2 1/2-x,-y,1/2+z
3 1/2+x,1/2-y,-z
4 -x,1/2+y,1/2-z
5 -x,-y,-z
6 1/2+x,y,1/2-z
7 1/2-x,1/2+y,z
8 x,1/2-y,1/2+z

loop_
_atom_site_aniso_label
_atom_site_aniso_U_11
_atom_site_aniso_U_22
_atom_site_aniso_U_33
_atom_site_aniso_U_12
_atom_site_aniso_U_13
_atom_site_aniso_U_23
O1 0.0561(11) 0.0513(11) 0.0318(9) 0.0040(8) 0.0054(7) -0.0101(8)
O2 0.0468(9) 0.0360(10) 0.0364(9) -0.0030(7) 0.0081(7) -0.0032(7)
N1 0.0397(10) 0.0379(11) 0.0209(9) 0.0040(8) 0.0003(7) -0.0038(7)
N2 0.0397(11) 0.0316(11) 0.0277(9) 0.0017(8) 0.0035(7) -0.0046(7)
C1 0.0674(18) 0.0610(18) 0.0335(13) 0.0139(15) 0.0133(12) -0.0083(12)
C2 0.0536(15) 0.0672(19) 0.0327(13) 0.0138(14) 0.0121(11) 0.0043(12)
C3 0.0488(14) 0.0530(15) 0.0326(13) 0.0032(12) 0.0078(10) 0.0013(11)
C4 0.0460(13) 0.0406(13) 0.0213(10) 0.0040(10) 0.0015(9) 0.0011(9)
C5 0.0415(12) 0.0381(13) 0.0199(10) 0.0033(10) -0.0014(8) -0.0021(8)
C6 0.0395(12) 0.0347(13) 0.0230(10) 0.0029(9) -0.0005(8) 0.0003(8)
C7 0.0403(12) 0.0346(12) 0.0332(12) 0.0030(10) 0.0062(9) 0.0006(9)
C8 0.0463(15) 0.0582(17) 0.0403(14) 0.0085(12) 0.0037(11) 0.0045(12)
C9 0.0401(13) 0.0350(12) 0.0300(11) 0.0033(9) 0.0082(9) -0.0035(9)
C10 0.0500(14) 0.0441(14) 0.0358(13) -0.0087(11) 0.0040(10) -0.0021(10)
C11 0.0578(15) 0.0421(14) 0.0351(13) -0.0074(12) 0.0088(11) 0.0005(10)
C12 0.0461(13) 0.0403(13) 0.0299(12) 0.0091(10) 0.0073(9) -0.0022(10)
C13 0.0419(13) 0.0541(16) 0.0345(12) -0.0024(11) 0.0032(10) -0.0066(11)
C14 0.0409(13) 0.0454(14) 0.0381(13) -0.0062(10) 0.0074(10) -0.0017(10)
C15 0.0509(15) 0.0574(17) 0.0320(13) 0.0134(12) 0.0038(10) 0.0020(11)
C16 0.0483(14) 0.0474(15) 0.0280(12) -0.0007(11) 0.0033(10) -0.0024(10)
C17 0.0485(15) 0.0580(17) 0.0376(14) 0.0012(12) 0.0062(11) -0.0019(11)
C18 0.0608(18) 0.100(3) 0.0345(15) -0.0053(17) -0.0013(13) -0.0077(14)

loop_
_atom_site_type_symbol
_atom_site_label
_atom_site_fract_x
_atom_site_fract_y
_atom_site_fract_z
_atom_site_U_iso_or_equiv
_atom_site_thermal_displace_type
_atom_site_calc_flag
_atom_site_refinement_flags
_atom_site_occupancy
O O1 0.99800(14) -0.2805(2) 0.01925(5) 0.0464(6) Uani d . 1.000
O O2 0.64262(13) -0.22818(19) 0.10344(5) 0.0397(5) Uani d . 1.000
N N1 0.84096(15) -0.1275(2) 0.06902(5) 0.0328(6) Uani d . 1.000
N N2 0.76667(16) -0.0292(2) 0.08961(5) 0.0330(6) Uani d . 1.000
C C1 1.0961(2) -0.3228(4) -0.00048(8) 0.0540(10) Uani d . 1.000
C C2 1.1779(2) -0.2161(4) 0.00466(8) 0.0512(9) Uani d . 1.000
C C3 1.1314(2) -0.0958(3) 0.02921(7) 0.0448(8) Uani d . 1.000
C C4 1.0227(2) -0.1395(3) 0.03736(6) 0.0360(7) Uani d . 1.000
C C5 0.93628(19) -0.0609(3) 0.06022(6) 0.0332(7) Uani d . 1.000
C C6 0.67103(19) -0.0885(3) 0.10569(6) 0.0324(7) Uani d . 1.000
C C7 0.59945(19) 0.0323(3) 0.12793(7) 0.0360(7) Uani d . 1.000
C C8 0.4770(2) 0.0268(4) 0.11260(8) 0.0483(9) Uani d . 1.000
C C9 0.6096(2) -0.0021(3) 0.17205(7) 0.0350(7) Uani d . 1.000
C C10 0.5416(2) -0.1140(3) 0.19069(7) 0.0433(8) Uani d . 1.000
C C11 0.5583(2) -0.1527(3) 0.23008(7) 0.0450(8) Uani d . 1.000
C C12 0.6440(2) -0.0800(3) 0.25206(7) 0.0388(7) Uani d . 1.000
C C13 0.7101(2) 0.0338(3) 0.23343(7) 0.0435(8) Uani d . 1.000
C C14 0.6929(2) 0.0729(3) 0.19408(7) 0.0415(8) Uani d . 1.000
C C15 0.6661(2) -0.1200(3) 0.29488(7) 0.0468(9) Uani d . 1.000
C C16 0.6095(2) -0.0036(3) 0.32356(7) 0.0412(8) Uani d . 1.000
C C17 0.4816(2) -0.0285(3) 0.32544(8) 0.0480(9) Uani d . 1.000
C C18 0.6609(3) -0.0161(5) 0.36474(9) 0.0651(13) Uani d . 1.000
H H1 1.10420 -0.41640 -0.01580 0.0650 Uiso c RU 1.000
H H2 1.25290 -0.21940 -0.00600 0.0610 Uiso c RU 1.000
H H2N 0.786(2) 0.081(3) 0.0917(7) 0.037(7) Uiso d . 1.000
H H3 1.16920 -0.00290 0.03820 0.0540 Uiso c RU 1.000
H H5 0.95010 0.04420 0.06920 0.0400 Uiso c RU 1.000
H H7 0.63120 0.14040 0.12270 0.0430 Uiso c RU 1.000
H H8A 0.43080 0.10540 0.12670 0.0720 Uiso c RU 1.000
H H8B 0.44520 -0.07930 0.11700 0.0720 Uiso c RU 1.000
H H8C 0.47640 0.05080 0.08430 0.0720 Uiso c RU 1.000
H H10 0.48250 -0.16510 0.17620 0.0520 Uiso c RU 1.000
H H11 0.51070 -0.22980 0.24220 0.0540 Uiso c RU 1.000
H H13 0.76840 0.08630 0.24790 0.0520 Uiso c RU 1.000
H H14 0.73910 0.15210 0.18210 0.0500 Uiso c RU 1.000
H H15A 0.74950 -0.12020 0.29960 0.0560 Uiso c RU 1.000
H H15B 0.63720 -0.22830 0.30030 0.0560 Uiso c RU 1.000
H H16 0.62380 0.10630 0.31360 0.0490 Uiso c RU 1.000
H H17A 0.44920 -0.01880 0.29890 0.0720 Uiso c RU 1.000
H H17B 0.44750 0.05170 0.34270 0.0720 Uiso c RU 1.000
H H17C 0.46540 -0.13450 0.33590 0.0720 Uiso c RU 1.000
H H18A 0.74360 0.00020 0.36320 0.0970 Uiso c RU 1.000
H H18B 0.64510 -0.12160 0.37560 0.0970 Uiso c RU 1.000
H H18C 0.62710 0.06490 0.38180 0.0970 Uiso c RU 1.000

loop_
_atom_type_symbol
_atom_type_description
_atom_type_scat_dispersion_real
_atom_type_scat_dispersion_imag
_atom_type_scat_source
C C 0.0033 0.0016 ' International Tables Vol C Tables 4.2.6.8 and 6.1.1.4'
H H 0.0000 0.0000 ' International Tables Vol C Tables 4.2.6.8 and 6.1.1.4'
N N 0.0061 0.0033 ' International Tables Vol C Tables 4.2.6.8 and 6.1.1.4'
O O 0.0106 0.0060 ' International Tables Vol C Tables 4.2.6.8 and 6.1.1.4'

loop_
_geom_angle_atom_site_label_1
_geom_angle_atom_site_label_2
_geom_angle_atom_site_label_3
_geom_angle
_geom_angle_publ_flag
C1 O1 C4 105.4(2) no
N2 N1 C5 113.59(18) no
N1 N2 C6 120.29(18) no
C6 N2 H2N 121.9(14) no
N1 N2 H2N 117.8(14) no
O1 C1 C2 111.3(3) no
C1 C2 C3 106.5(2) no
C2 C3 C4 106.6(2) no
O1 C4 C5 119.6(2) no
O1 C4 C3 110.1(2) no
C3 C4 C5 130.3(2) no
N1 C5 C4 122.4(2) no
O2 C6 C7 121.7(2) no
O2 C6 N2 124.0(2) no
N2 C6 C7 114.4(2) no
C6 C7 C9 108.36(19) no
C6 C7 C8 109.3(2) no
C8 C7 C9 113.6(2) no
C10 C9 C14 118.1(2) no
C7 C9 C14 119.8(2) no
C7 C9 C10 122.0(2) no
C9 C10 C11 121.1(2) no
C10 C11 C12 120.8(2) no
C11 C12 C15 122.6(2) no
C11 C12 C13 117.7(2) no
C13 C12 C15 119.7(2) no
C12 C13 C14 121.4(2) no
C9 C14 C13 120.8(2) no
C12 C15 C16 113.1(2) no
C17 C16 C18 110.1(2) no
C15 C16 C17 111.5(2) no
C15 C16 C18 111.4(2) no
O1 C1 H1 124.00 no
C2 C1 H1 124.00 no
C1 C2 H2 127.00 no
C3 C2 H2 127.00 no
C2 C3 H3 127.00 no
C4 C3 H3 127.00 no
N1 C5 H5 119.00 no
C4 C5 H5 119.00 no
C6 C7 H7 109.00 no
C8 C7 H7 108.00 no
C9 C7 H7 109.00 no
C7 C8 H8A 109.00 no
C7 C8 H8B 109.00 no
C7 C8 H8C 109.00 no
H8A C8 H8B 109.00 no
H8A C8 H8C 109.00 no
H8B C8 H8C 110.00 no
C9 C10 H10 119.00 no
C11 C10 H10 119.00 no
C10 C11 H11 120.00 no
C12 C11 H11 120.00 no
C12 C13 H13 119.00 no
C14 C13 H13 119.00 no
C9 C14 H14 120.00 no
C13 C14 H14 120.00 no
C12 C15 H15A 109.00 no
C12 C15 H15B 109.00 no
C16 C15 H15A 109.00 no
C16 C15 H15B 109.00 no
H15A C15 H15B 108.00 no
C15 C16 H16 108.00 no
C17 C16 H16 108.00 no
C18 C16 H16 108.00 no
C16 C17 H17A 109.00 no
C16 C17 H17B 109.00 no
C16 C17 H17C 109.00 no
H17A C17 H17B 109.00 no
H17A C17 H17C 109.00 no
H17B C17 H17C 110.00 no
C16 C18 H18A 109.00 no
C16 C18 H18B 109.00 no
C16 C18 H18C 109.00 no
H18A C18 H18B 110.00 no
H18A C18 H18C 109.00 no
H18B C18 H18C 110.00 no

loop_
_geom_bond_atom_site_label_1
_geom_bond_atom_site_label_2
_geom_bond_distance
_geom_bond_publ_flag
O1 C1 1.376(3) no
O1 C4 1.369(3) no
O2 C6 1.226(3) no
N1 N2 1.389(2) no
N1 C5 1.285(3) no
N2 C6 1.342(3) no
N2 H2N 0.96(3) no
C1 C2 1.326(4) no
C2 C3 1.420(4) no
C3 C4 1.354(3) no
C4 C5 1.437(3) no
C6 C7 1.519(3) no
C7 C8 1.526(3) no
C7 C9 1.527(3) no
C9 C14 1.382(3) no
C9 C10 1.387(3) no
C10 C11 1.387(3) no
C11 C12 1.392(3) no
C12 C15 1.511(3) no
C12 C13 1.385(3) no
C13 C14 1.388(3) no
C15 C16 1.532(3) no
C16 C17 1.514(3) no
C16 C18 1.523(4) no
C1 H1 0.9500 no
C2 H2 0.9500 no
C3 H3 0.9500 no
C5 H5 0.9500 no
C7 H7 1.0000 no
C8 H8A 0.9800 no
C8 H8B 0.9800 no
C8 H8C 0.9800 no
C10 H10 0.9500 no
C11 H11 0.9500 no
C13 H13 0.9500 no
C14 H14 0.9500 no
C15 H15A 0.9900 no
C15 H15B 0.9900 no
C16 H16 1.0000 no
C17 H17A 0.9800 no
C17 H17B 0.9800 no
C17 H17C 0.9800 no
C18 H18A 0.9800 no
C18 H18B 0.9800 no
C18 H18C 0.9800 no

loop_
_geom_hbond_atom_site_label_D
_geom_hbond_atom_site_label_H
_geom_hbond_atom_site_label_A
_geom_hbond_site_symmetry_A
_geom_hbond_distance_DH
_geom_hbond_distance_HA
_geom_hbond_distance_DA
_geom_hbond_angle_DHA
_geom_hbond_publ_flag
N2 H2N O2 7_655 0.96(3) 1.86(2) 2.791(2) 164(2) yes
C5 H5 O2 7_655 0.95 2.49 3.296(3) 142 yes

loop_
_geom_torsion_atom_site_label_1
_geom_torsion_atom_site_label_2
_geom_torsion_atom_site_label_3
_geom_torsion_atom_site_label_4
_geom_torsion
_geom_torsion_publ_flag
C1 O1 C4 C5 179.0(2) no
C4 O1 C1 C2 0.0(3) no
C1 O1 C4 C3 0.1(3) no
C5 N1 N2 C6 -170.46(19) no
N2 N1 C5 C4 -176.99(19) no
N1 N2 C6 C7 178.89(17) no
N1 N2 C6 O2 -0.3(3) no
O1 C1 C2 C3 -0.1(3) no
C1 C2 C3 C4 0.1(3) no
C2 C3 C4 O1 -0.1(3) no
C2 C3 C4 C5 -178.9(2) no
O1 C4 C5 N1 9.8(3) no
C3 C4 C5 N1 -171.5(2) no
O2 C6 C7 C8 -53.5(3) no
O2 C6 C7 C9 70.8(3) no
N2 C6 C7 C8 127.4(2) no
N2 C6 C7 C9 -108.4(2) no
C6 C7 C9 C10 -84.3(3) no
C6 C7 C9 C14 92.0(3) no
C8 C7 C9 C10 37.3(3) no
C8 C7 C9 C14 -146.4(2) no
C7 C9 C10 C11 174.8(2) no
C14 C9 C10 C11 -1.6(4) no
C7 C9 C14 C13 -174.5(2) no
C10 C9 C14 C13 1.9(4) no
C9 C10 C11 C12 0.0(4) no
C10 C11 C12 C13 1.2(4) no
C10 C11 C12 C15 -179.2(2) no
C11 C12 C13 C14 -0.9(4) no
C15 C12 C13 C14 179.5(2) no
C11 C12 C15 C16 -97.3(3) no
C13 C12 C15 C16 82.3(3) no
C12 C13 C14 C9 -0.7(4) no
C12 C15 C16 C17 73.6(3) no
C12 C15 C16 C18 -163.0(2) no
